data_2020015
loop_
_publ_author_name
'Havl\'ak, Lubom\'ir'
'F\'abry, Jan'
'Henriques, Margarida'
'Du\<sek, Michal'

_publ_section_title
;
 Structure determination of KScS~2~, RbScS~2~ and KLnS~2~ (Ln = Nd, Sm,
 Tb, Dy, Ho, Er, Tm and Yb) and crystal--chemical discussion
;
_journal_coeditor_code FA3364
_journal_issue 7
_journal_name_full 'Acta Crystallographica Section C'
_journal_page_first 623
_journal_page_last 630
_journal_paper_doi 10.1107/S2053229615011833
_journal_volume 71
_journal_year 2015
_chemical_formula_iupac 'K1 Tm1 S2'
_chemical_formula_moiety 'K1 S2 Tm1'
_chemical_formula_sum 'K S2 Tm'
_chemical_formula_weight 272.2
_chemical_name_systematic
;
Potassium thulium sulfide
;
_space_group_IT_number 166
_symmetry_cell_setting trigonal
_symmetry_space_group_name_Hall '-R 3 2"'
_symmetry_space_group_name_H-M 'R -3 m :H'
_cell_angle_alpha 90
_cell_angle_beta 90
_cell_angle_gamma 120
_cell_formula_units_Z 3
_cell_length_a 3.9761(5)
_cell_length_b 3.9761(5)
_cell_length_c 21.841(3)
_cell_measurement_reflns_used 595
_cell_measurement_temperature 293
_cell_measurement_theta_max 29.1
_cell_measurement_theta_min 5.62
_cell_volume 299.03(7)
_computing_cell_refinement
;
<i>CrysAlis PRO</i> (Agilent, 2014)
;
_computing_data_collection
;
<i>CrysAlis PRO</i> (Agilent, 2014)
;
_computing_data_reduction
;
<i>CrysAlis PRO</i> (Agilent, 2014)
;
_computing_publication_material
;
<i>JANA2006</i> (Pet\<r\'i\<cek <i>et al.</i>, 2014)
;
_computing_structure_refinement
;
<i>JANA2006</i> (Pet\<r\'i\<cek <i>et al.</i>, 2014)
;
_computing_structure_solution
;
SUPERFLIP (Palatinus & Chapuis, 2007)
;
_diffrn_ambient_temperature 293
_diffrn_detector_area_resol_mean 5.1873
_diffrn_measured_fraction_theta_full 0.98
_diffrn_measured_fraction_theta_max 0.94
_diffrn_measurement_device 'four-circle diffractometer'
_diffrn_measurement_device_type 'Xcalibur Gemini Ultra diffractometer with Atlas detector'
_diffrn_measurement_method \w
_diffrn_radiation_monochromator graphite
_diffrn_radiation_source 'X-ray tube'
_diffrn_radiation_type 'Mo K\a'
_diffrn_radiation_wavelength 0.71073
_diffrn_reflns_av_R_equivalents 0.0481
_diffrn_reflns_limit_h_max 3
_diffrn_reflns_limit_h_min -5
_diffrn_reflns_limit_k_max 5
_diffrn_reflns_limit_k_min -4
_diffrn_reflns_limit_l_max 20
_diffrn_reflns_limit_l_min -28
_diffrn_reflns_number 637
_diffrn_reflns_theta_full 27.92
_diffrn_reflns_theta_max 29.21
_diffrn_reflns_theta_min 5.6
_exptl_absorpt_coefficient_mu 24.092
_exptl_absorpt_correction_T_max 0.291
_exptl_absorpt_correction_T_min 0.1109
_exptl_absorpt_correction_type gaussian
_exptl_absorpt_process_details
;
<i>JANA2006</i> (Pet\<r\'i\<cek <i>et al.</i>, 2014)
;
_exptl_crystal_colour yellow
_exptl_crystal_density_diffrn 4.5338
_exptl_crystal_description plate
_exptl_crystal_F_000 360
_exptl_crystal_size_max 0.172
_exptl_crystal_size_mid 0.114
_exptl_crystal_size_min 0.059
_refine_diff_density_max 0.48
_refine_diff_density_min -1.00
_refine_ls_extinction_coef 271E1(18)
_refine_ls_extinction_method
;
B-C type 1 Lorentzian isotropic
[Becker, P. J. & Coppens, P. (1974). <i>Acta Cryst.</i> A<b>30</b>, 129--147]
;
_refine_ls_goodness_of_fit_ref 1.12
_refine_ls_number_constraints 0
_refine_ls_number_parameters 9
_refine_ls_number_reflns 124
_refine_ls_number_restraints 0
_refine_ls_R_factor_all 0.0162
_refine_ls_R_factor_gt 0.0162
_refine_ls_shift/su_max 0.0009
_refine_ls_shift/su_mean 0.0003
_refine_ls_structure_factor_coef Fsqd
_refine_ls_weighting_details 'w = 1/[\s^2^(I) + 0.0004I^2^]'
_refine_ls_weighting_scheme sigma
_refine_ls_wR_factor_gt 0.0395
_refine_ls_wR_factor_ref 0.0395
_reflns_number_gt 124
_reflns_number_total 124
_reflns_threshold_expression I>3\s(I)
_cod_data_source_file fa3364sup1.cif
_cod_data_source_block IX
_cod_original_sg_symbol_H-M 'R -3 m'
_cod_original_formula_sum 'K1 S2 Tm1'
_cod_database_code 2020015
_cod_database_fobs_code 2020015

loop_
_space_group_symop_id
_space_group_symop_operation_xyz
1 x,y,z
2 -y,x-y,z
3 -x+y,-x,z
4 y,x,-z
5 x-y,-y,-z
6 -x,-x+y,-z
7 -x,-y,-z
8 y,-x+y,-z
9 x-y,x,-z
10 -y,-x,z
11 -x+y,y,z
12 x,x-y,z
13 x+2/3,y+1/3,z+1/3
14 -y+2/3,x-y+1/3,z+1/3
15 -x+y+2/3,-x+1/3,z+1/3
16 y+2/3,x+1/3,-z+1/3
17 x-y+2/3,-y+1/3,-z+1/3
18 -x+2/3,-x+y+1/3,-z+1/3
19 -x+2/3,-y+1/3,-z+1/3
20 y+2/3,-x+y+1/3,-z+1/3
21 x-y+2/3,x+1/3,-z+1/3
22 -y+2/3,-x+1/3,z+1/3
23 -x+y+2/3,y+1/3,z+1/3
24 x+2/3,x-y+1/3,z+1/3
25 x+1/3,y+2/3,z+2/3
26 -y+1/3,x-y+2/3,z+2/3
27 -x+y+1/3,-x+2/3,z+2/3
28 y+1/3,x+2/3,-z+2/3
29 x-y+1/3,-y+2/3,-z+2/3
30 -x+1/3,-x+y+2/3,-z+2/3
31 -x+1/3,-y+2/3,-z+2/3
32 y+1/3,-x+y+2/3,-z+2/3
33 x-y+1/3,x+2/3,-z+2/3
34 -y+1/3,-x+2/3,z+2/3
35 -x+y+1/3,y+2/3,z+2/3
36 x+1/3,x-y+2/3,z+2/3

loop_
_atom_site_type_symbol
_atom_site_label
_atom_site_fract_x
_atom_site_fract_y
_atom_site_fract_z
_atom_site_U_iso_or_equiv
_atom_site_adp_type
_atom_site_calc_flag
_atom_site_occupancy
K K 0 0 0 0.0143(8) Uani d 1
Tm Tm 0.333333 0.666667 0.166667 0.0067(3) Uani d 1
S S 0 0 0.23376(11) 0.0083(6) Uani d 1

loop_
_atom_site_aniso_label
_atom_site_aniso_U_11
_atom_site_aniso_U_22
_atom_site_aniso_U_33
_atom_site_aniso_U_12
_atom_site_aniso_U_13
_atom_site_aniso_U_23
_atom_site_aniso_type_symbol
K 0.0158(10) 0.0158(10) 0.0113(15) 0.0079(5) 0 0 K
Tm 0.0061(4) 0.0061(4) 0.0079(4) 0.00307(19) 0 0 Tm
S 0.0082(7) 0.0082(7) 0.0085(11) 0.0041(4) 0 0 S

loop_
_atom_type_symbol
_atom_type_scat_dispersion_real
_atom_type_scat_dispersion_imag
_atom_type_scat_source
K 0.2009 0.2494 'International Tables Vol C tables 4.2.6.8 and 6.1.1.1'
S 0.1246 0.1234 'International Tables Vol C tables 4.2.6.8 and 6.1.1.1'
Tm -0.3139 5.2483 'International Tables Vol C tables 4.2.6.8 and 6.1.1.1'

loop_
_exptl_crystal_face_index_h
_exptl_crystal_face_index_k
_exptl_crystal_face_index_l
_exptl_crystal_face_perp_dist
-3 6 -3 0.0489
-4 0 11 0.0672
4 0 -11 0.0672
1 -5 6 0.0633
-1 5 -6 0.0633
5 -5 -5 0.0508
0 0 -30 0.0295
0 0 30 0.0295

loop_
_geom_angle_atom_site_label_1
_geom_angle_atom_site_label_2
_geom_angle_atom_site_label_3
_geom_angle_site_symmetry_1
_geom_angle_site_symmetry_3
_geom_angle
S K S 25_444 25_544 77.91(4)
S K S 25_444 25_554 77.91(4)
S K S 25_444 16_445 102.09(4)
S K S 25_444 16_455 102.09(4)
S K S 25_444 16_555 180.0(5)
S K S 25_544 25_554 77.91(4)
S K S 25_544 16_445 102.09(4)
S K S 25_544 16_455 180.0(5)
S K S 25_544 16_555 102.09(4)
S K S 25_554 16_445 180.0(5)
S K S 25_554 16_455 102.09(4)
S K S 25_554 16_555 102.09(4)
S K S 16_445 16_455 77.91(4)
S K S 16_445 16_555 77.91(4)
S K S 16_455 16_555 77.91(4)
S Tm S . 1_565 93.77(4)
S Tm S . 1_665 93.77(4)
S Tm S . 16_455 86.23(4)
S Tm S . 16_555 86.23(4)
S Tm S . 16_565 180.0(5)
S Tm S 1_565 1_665 93.77(4)
S Tm S 1_565 16_455 86.23(4)
S Tm S 1_565 16_555 180.0(5)
S Tm S 1_565 16_565 86.23(4)
S Tm S 1_665 16_455 180.0(5)
S Tm S 1_665 16_555 86.23(4)
S Tm S 1_665 16_565 86.23(4)
S Tm S 16_455 16_555 93.77(4)
S Tm S 16_455 16_565 93.77(4)
S Tm S 16_555 16_565 93.77(4)
K S K 13_445 13_455 77.91(5)
K S K 13_445 13_555 77.91(5)
K S K 13_455 13_555 77.91(5)
Tm S Tm 1_445 1_545 93.77(6)
Tm S Tm 1_445 . 93.77(6)
Tm S Tm 1_545 . 93.77(6)

loop_
_geom_bond_atom_site_label_1
_geom_bond_atom_site_label_2
_geom_bond_site_symmetry_2
_geom_bond_distance
K S 25_444 3.1622(19)
K S 25_544 3.1622(18)
K S 25_554 3.1622(19)
K S 16_445 3.1622(19)
K S 16_455 3.1622(18)
K S 16_555 3.1622(19)
Tm S . 2.7235(15)
Tm S 1_565 2.7234(14)
Tm S 1_665 2.7235(15)
Tm S 16_455 2.7235(15)
Tm S 16_555 2.7235(14)
Tm S 16_565 2.7235(15)
